data_7719651
loop_
_publ_author_name
'Popovici, Ingrid'
'Chen, Yujia'
'Bourcier, Sophie'
'Casaretto, Nicolas'
'Auffrant, Audrey'

_publ_section_title
;
 Catalytic olefin hydrosilylation with an original
 bis(iminophosphorane)phosphine NPN Co<sup>II</sup> complex.
;
_journal_issue 42
_journal_name_full 'Dalton transactions (Cambridge, England : 2003)'
_journal_page_first 15705
_journal_page_last 15709
_journal_paper_doi 10.1039/d5dt02099a
_journal_volume 54
_journal_year 2025
_chemical_formula_moiety 'C48 H47 Br0.257 Cl0.743 Co N2 P3, F6 P'
_chemical_formula_sum 'C48 H47 Br0.26 Cl0.74 Co F6 N2 P4'
_chemical_formula_weight 995.58
_space_group_crystal_system monoclinic
_space_group_IT_number 14
_space_group_name_Hall '-P 2yn'
_space_group_name_H-M_alt 'P 1 21/n 1'
_atom_sites_solution_hydrogens geom
_atom_sites_solution_primary dual
_audit_creation_date 2025-06-18
_audit_creation_method
;
Olex2 1.5
(compiled 2025.05.22 svn.r631f81ec for OlexSys, GUI svn.r7248)
;
_audit_update_record
;
2025-07-31 deposited with the CCDC.	2025-10-06 downloaded from the CCDC.
;
_cell_angle_alpha 90
_cell_angle_beta 96.761(4)
_cell_angle_gamma 90
_cell_formula_units_Z 4
_cell_length_a 10.1288(6)
_cell_length_b 31.464(2)
_cell_length_c 14.1400(8)
_cell_measurement_reflns_used 13050
_cell_measurement_temperature 150
_cell_measurement_theta_max 28.80
_cell_measurement_theta_min 2.13
_cell_volume 4475.0(5)
_computing_cell_refinement
;
X-Area Recipe 2.0.2 (STOE, 2024)
;
_computing_data_collection
;
X-Area Pilatus3_SV 1.31.194.0 (STOE, 2023)
;
_computing_molecular_graphics 'Olex2 1.5 (Dolomanov et al., 2009)'
_computing_publication_material 'Olex2 1.5 (Dolomanov et al., 2009)'
_computing_structure_refinement 'SHELXL 2018/3 (Sheldrick, 2015)'
_computing_structure_solution 'SHELXT  (Sheldrick, 2015)'
_diffrn_ambient_temperature 150
_diffrn_detector 'EIGER2 1M CDTE'
_diffrn_detector_area_resol_mean 13.33
_diffrn_measured_fraction_theta_full 0.989
_diffrn_measured_fraction_theta_max 0.989
_diffrn_measurement_details
;
 340 frames, detector distance = 60 mm
;
_diffrn_measurement_device 'Eulerian 4-circle diffractometer'
_diffrn_measurement_device_type 'STOE STADIVARI'
_diffrn_measurement_method 'rotation method, \w scans'
_diffrn_radiation_collimation '1.2 0.6 mm diameter'
_diffrn_radiation_monochromator 'Graded multilayer mirror'
_diffrn_radiation_polarisn_norm 270
_diffrn_radiation_probe x-ray
_diffrn_radiation_type 'Mo K\a'
_diffrn_radiation_wavelength 0.71073
_diffrn_reflns_av_R_equivalents 0.0398
_diffrn_reflns_av_unetI/netI 0.0837
_diffrn_reflns_Laue_measured_fraction_full 0.989
_diffrn_reflns_Laue_measured_fraction_max 0.989
_diffrn_reflns_limit_h_max 12
_diffrn_reflns_limit_h_min -11
_diffrn_reflns_limit_k_max 21
_diffrn_reflns_limit_k_min -37
_diffrn_reflns_limit_l_max 16
_diffrn_reflns_limit_l_min -16
_diffrn_reflns_number 19855
_diffrn_reflns_point_group_measured_fraction_full 0.989
_diffrn_reflns_point_group_measured_fraction_max 0.989
_diffrn_reflns_theta_full 25.027
_diffrn_reflns_theta_max 25.027
_diffrn_reflns_theta_min 2.403
_diffrn_source Axo_Mo
_diffrn_source_power 0.050
_diffrn_source_voltage 50
_exptl_absorpt_coefficient_mu 0.863
_exptl_absorpt_correction_T_max 0.9074
_exptl_absorpt_correction_T_min 0.8241
_exptl_absorpt_correction_type multi-scan
_exptl_absorpt_process_details
;
STOE LANA, absorption correction by scaling of reflection intensities.
J. Koziskova, F. Hahn, J. Richter, J. Kozisek, "Comparison of different
absorption corrections on the model structure of tetrakis(\m~2~-acetato)-
diaqua-di-copper(II)", Acta Chimica Slovaca, vol. 9, no. 2, 2016, pp. 136 - 140.
;
_exptl_crystal_colour 'greenish blue'
_exptl_crystal_colour_modifier greenish
_exptl_crystal_colour_primary blue
_exptl_crystal_density_diffrn 1.478
_exptl_crystal_density_method 'not measured'
_exptl_crystal_description plate
_exptl_crystal_F_000 2047
_exptl_crystal_size_max 0.215
_exptl_crystal_size_mid 0.152
_exptl_crystal_size_min 0.108
_refine_diff_density_max 0.466
_refine_diff_density_min -0.340
_refine_diff_density_rms 0.066
_refine_ls_extinction_method none
_refine_ls_goodness_of_fit_ref 0.932
_refine_ls_hydrogen_treatment constr
_refine_ls_matrix_type full
_refine_ls_number_parameters 564
_refine_ls_number_reflns 7815
_refine_ls_number_restraints 0
_refine_ls_restrained_S_all 0.932
_refine_ls_R_factor_all 0.0739
_refine_ls_R_factor_gt 0.0399
_refine_ls_shift/su_max 0.001
_refine_ls_shift/su_mean 0.000
_refine_ls_structure_factor_coef Fsqd
_refine_ls_weighting_details 'w=1/[\s^2^(Fo^2^)+(0.0405P)^2^] where P=(Fo^2^+2Fc^2^)/3'
_refine_ls_weighting_scheme calc
_refine_ls_wR_factor_gt 0.0795
_refine_ls_wR_factor_ref 0.0850
_reflns_Friedel_coverage 0.000
_reflns_number_gt 5040
_reflns_number_total 7815
_reflns_threshold_expression 'I > 2\s(I)'
_cod_data_source_file d5dt02099a2.cif
_cod_data_source_block ip3-161
_cod_depositor_comments 'Adding full bibliography for 7719650--7719651.cif.'
_cod_database_code 7719651
_shelx_shelxl_version_number 2018/3
_shelx_space_group_comment
;
The symmetry employed for this shelxl refinement is uniquely defined
by the following loop, which should always be used as a source of
symmetry information in preference to the above space-group names.
They are only intended as comments.
;
_shelx_estimated_absorpt_t_max 0.913
_shelx_estimated_absorpt_t_min 0.836
_olex2_refinement_description
;
1. Fixed Uiso
 At 1.2 times of:
  All C(H) groups
 At 1.5 times of:
  All C(H,H,H) groups
2. Shared sites
{Cl8, Br1}
3. Uiso/Uaniso restraints and constraints
Uanis(Cl8) = Uanis(Br1)
4. Others
 Sof(Br1)=1-FVAR(1)
 Sof(Cl8)=FVAR(1)
5.a Ternary CH refined with riding coordinates:
 C00R(H00R), C00W(H00W)
5.b Aromatic/amide H refined with riding coordinates:
 C00G(H00G), C00J(H00J), C00K(H00K), C00N(H00N), C00O(H00O), C00P(H00P),
 C00Q(H00Q), C00S(H00S), C00T(H00T), C00U(H00U), C00V(H00V), C00X(H00X),
 C00Z(H00Z), C011(H011), C014(H014), C015(H015), C016(H016), C017(H017),
 C018(H018), C019(H019), C01A(H01A), C01B(H01B), C01C(H01C), C01D(H01D),
 C01G(H01K), C01H(H01L), C01I(H01M), C01K(H01Q), C01M(H01U), C01N(H01V),
 C01O(H01W), C01P(H01X), C01Q(H01Y)
5.c Idealised Me refined as rotating group:
 C01E(H01E,H01F,H01G), C01F(H01H,H01I,H01J), C01J(H01N,H01O,H01P), C01L(H01R,
 H01S,H01T)
;
_olex2_submission_special_instructions 'No special instructions were received'
_stoe_detector_distance '60.0 mm'
_stoe_detector_pixelsize_x '0.075 mm'
_stoe_detector_pixelsize_y '0.075 mm'
_stoe_detector_size_x '8.0 cm'
_stoe_detector_size_y '7.7 cm'
_stoe_evaluation_integration_a 10.1
_stoe_evaluation_integration_b 0.1
_stoe_evaluation_integration_ems 0.011
_stoe_evaluation_lana_bis_l_even_max -
_stoe_evaluation_lana_bis_l_odd_max -
_stoe_evaluation_lana_bos_l_even_max 6
_stoe_evaluation_lana_bos_l_odd_max 3
_stoe_evaluation_lana_completeness 85.6
_stoe_evaluation_lana_dxs_max_order 3
_stoe_evaluation_lana_dys_max_order 3
_stoe_evaluation_lana_fs_max_order 3
_stoe_evaluation_lana_max_2theta_available 58.5
_stoe_evaluation_lana_max_2theta_desired 58.5
_stoe_evaluation_lana_mean_redundancy 2.3
_stoe_evaluation_lana_number_refls_after_or 23954
_stoe_evaluation_lana_number_refls_outliers 841
_stoe_evaluation_lana_number_refls_total 24795
_stoe_evaluation_lana_number_refls_unique 10607
_stoe_evaluation_lana_number_refls_written 23954
_stoe_evaluation_lana_or_c1 0.050
_stoe_evaluation_lana_or_c2 0
_stoe_evaluation_lana_or_c3 0
_stoe_evaluation_lana_or_c4 1.0
_stoe_evaluation_lana_point_group 2/m
_stoe_evaluation_lana_table
;
#----------------------------------------------------------------------------
2Theta           6.8   13.0   19.2   25.4   31.6   37.8   44.0   50.2   56.4
#----------------------------------------------------------------------------
<Resolution>    5.05   3.07   2.14   1.60   1.30   1.09   0.95   0.84   0.77
N(total)         389   1191   1649   2550   3775   4538   4761   4450   1492
<Redundancy>     5.0    4.7    3.1    2.9    2.9    2.6    2.1    1.7    1.3
Complet. [%%]    98.6   99.1   98.8   99.9   99.4   99.5   98.6   95.1   42.7
<I/sigma>       70.9   42.8   26.3   17.3    8.9    5.1    2.9    1.5    1.0
R(int)         0.018  0.019  0.022  0.026  0.042  0.067  0.105  0.183  0.242
#----------------------------------------------------------------------------
;
_stoe_measurement_identifier IP3-161
_stoe_measurement_max_exposure_per_frame '45.0 s'
_stoe_measurement_mean_exposure_per_frame '45.0 s'
_stoe_measurement_min_exposure_per_frame '45.0 s'
_stoe_measurement_total_exposure_time '4.2 h'
_stoe_measurement_total_frame_number 340
_stoe_measurement_total_run_number 7
_stoe_measurement_tube_power '50.0 W'

loop_
_space_group_symop_operation_xyz
'x, y, z'
'-x+1/2, y+1/2, -z+1/2'
'-x, -y, -z'
'x-1/2, -y-1/2, z-1/2'

loop_
_atom_site_label
_atom_site_type_symbol
_atom_site_fract_x
_atom_site_fract_y
_atom_site_fract_z
_atom_site_U_iso_or_equiv
_atom_site_adp_type
_atom_site_occupancy
_atom_site_site_symmetry_order
_atom_site_calc_flag
_atom_site_refinement_flags_posn
_atom_site_refinement_flags_adp
_atom_site_refinement_flags_occupancy
_atom_site_disorder_assembly
_atom_site_disorder_group
Co01 Co 0.51705(4) 0.31171(2) 0.66184(3) 0.01959(12) Uani 1 1 d . . . . .
P003 P 0.81295(7) 0.28785(3) 0.67793(5) 0.01871(19) Uani 1 1 d . . . . .
P04 P 0.61258(7) 0.36505(3) 0.57425(5) 0.01839(19) Uani 1 1 d . . . . .
P005 P 0.46526(7) 0.39898(3) 0.76332(5) 0.0196(2) Uani 1 1 d . . . . .
P006 P 0.10592(9) 0.55584(3) 0.81546(6) 0.0330(2) Uani 1 1 d . . . . .
F007 F 0.09060(18) 0.50544(6) 0.80925(14) 0.0460(5) Uani 1 1 d . . . . .
F008 F 0.18024(19) 0.55202(6) 0.92043(13) 0.0472(5) Uani 1 1 d . . . . .
F009 F 0.0297(2) 0.55945(7) 0.71061(14) 0.0595(6) Uani 1 1 d . . . . .
F00A F 0.1223(2) 0.60649(6) 0.82172(13) 0.0529(6) Uani 1 1 d . . . . .
F00B F -0.03196(18) 0.55980(7) 0.85716(15) 0.0545(6) Uani 1 1 d . . . . .
F00C F 0.24374(19) 0.55286(7) 0.77329(15) 0.0650(7) Uani 1 1 d . . . . .
N00D N 0.6651(2) 0.26846(8) 0.67217(16) 0.0202(6) Uani 1 1 d . . . . .
N00E N 0.4647(2) 0.34754(8) 0.76570(16) 0.0195(6) Uani 1 1 d . . . . .
C00F C 0.8503(3) 0.31748(9) 0.57288(19) 0.0174(7) Uani 1 1 d . . . . .
C00G C 0.7880(3) 0.43256(10) 0.6262(2) 0.0223(7) Uani 1 1 d . . . . .
H00G H 0.825546 0.425536 0.569794 0.027 Uiso 1 1 calc R U . . .
C00H C 0.8413(3) 0.32330(10) 0.7779(2) 0.0220(7) Uani 1 1 d . . . . .
C00I C 0.3439(3) 0.42406(10) 0.6763(2) 0.0209(7) Uani 1 1 d . . . . .
C00J C 1.0197(3) 0.24284(10) 0.7804(2) 0.0219(7) Uani 1 1 d . . . . .
H00J H 1.007270 0.261400 0.831621 0.026 Uiso 1 1 calc R U . . .
C00K C 0.9713(3) 0.30992(10) 0.5375(2) 0.0219(7) Uani 1 1 d . . . . .
H00K H 1.035081 0.291934 0.572080 0.026 Uiso 1 1 calc R U . . .
C00L C 0.7615(3) 0.34683(9) 0.52394(19) 0.0175(7) Uani 1 1 d . . . . .
C00M C 0.6773(3) 0.41001(9) 0.6490(2) 0.0185(7) Uani 1 1 d . . . . .
C00N C 0.9191(3) 0.35944(10) 0.7755(2) 0.0256(8) Uani 1 1 d . . . . .
H00N H 0.953398 0.367108 0.718135 0.031 Uiso 1 1 calc R U . . .
C00O C 0.4947(3) 0.43224(10) 0.4605(2) 0.0256(8) Uani 1 1 d . . . . .
H00O H 0.545261 0.451352 0.502312 0.031 Uiso 1 1 calc R U . . .
C00P C 0.2575(3) 0.39965(10) 0.6142(2) 0.0256(8) Uani 1 1 d . . . . .
H00P H 0.259368 0.369498 0.617595 0.031 Uiso 1 1 calc R U . . .
C00Q C 0.9998(3) 0.32795(10) 0.4539(2) 0.0262(8) Uani 1 1 d . . . . .
H00Q H 1.082864 0.322338 0.431501 0.031 Uiso 1 1 calc R U . . .
C00R C 0.3848(3) 0.32678(10) 0.8361(2) 0.0249(8) Uani 1 1 d . . . . .
H00R H 0.409585 0.340325 0.899703 0.030 Uiso 1 1 calc R U . . .
C00S C 0.9094(3) 0.35403(10) 0.4021(2) 0.0236(8) Uani 1 1 d . . . . .
H00S H 0.927327 0.365135 0.342497 0.028 Uiso 1 1 calc R U . . .
C00T C 0.7916(3) 0.36391(10) 0.4382(2) 0.0213(7) Uani 1 1 d . . . . .
H00T H 0.730283 0.382711 0.403675 0.026 Uiso 1 1 calc R U . . .
C00U C 0.8438(3) 0.46462(10) 0.6834(2) 0.0241(8) Uani 1 1 d . . . . .
H00U H 0.919179 0.479450 0.666351 0.029 Uiso 1 1 calc R U . . .
C00V C 0.7903(3) 0.47531(10) 0.7656(2) 0.0249(8) Uani 1 1 d . . . . .
H00V H 0.829842 0.497109 0.805933 0.030 Uiso 1 1 calc R U . . .
C00W C 0.6433(3) 0.22343(10) 0.6420(2) 0.0249(8) Uani 1 1 d . . . . .
H00W H 0.728033 0.207749 0.661586 0.030 Uiso 1 1 calc R U . . .
C00X C 0.7933(3) 0.31183(11) 0.8626(2) 0.0304(8) Uani 1 1 d . . . . .
H00X H 0.740164 0.287069 0.865146 0.036 Uiso 1 1 calc R U . . .
C00Y C 0.4389(3) 0.42027(10) 0.8781(2) 0.0217(7) Uani 1 1 d . . . . .
C00Z C 0.3403(3) 0.46827(10) 0.6696(2) 0.0250(8) Uani 1 1 d . . . . .
H00Z H 0.400638 0.484916 0.710772 0.030 Uiso 1 1 calc R U . . .
C010 C 0.9401(3) 0.24692(10) 0.6948(2) 0.0204(7) Uani 1 1 d . . . . .
C011 C 0.6788(3) 0.45408(10) 0.7888(2) 0.0228(7) Uani 1 1 d . . . . .
H011 H 0.640937 0.462172 0.844462 0.027 Uiso 1 1 calc R U . . .
C012 C 0.5083(3) 0.38861(10) 0.47448(19) 0.0196(7) Uani 1 1 d . . . . .
C013 C 0.6207(3) 0.42106(9) 0.7324(2) 0.0186(7) Uani 1 1 d . . . . .
C014 C 0.4340(3) 0.36136(11) 0.4124(2) 0.0289(8) Uani 1 1 d . . . . .
H014 H 0.442319 0.331520 0.421513 0.035 Uiso 1 1 calc R U . . .
C015 C 1.1171(3) 0.21203(11) 0.7924(2) 0.0311(8) Uani 1 1 d . . . . .
H015 H 1.171877 0.209809 0.851536 0.037 Uiso 1 1 calc R U . . .
C016 C 1.1360(3) 0.18432(10) 0.7191(2) 0.0327(8) Uani 1 1 d . . . . .
H016 H 1.203377 0.163211 0.727715 0.039 Uiso 1 1 calc R U . . .
C017 C 0.3476(3) 0.37698(12) 0.3372(2) 0.0354(9) Uani 1 1 d . . . . .
H017 H 0.298041 0.358056 0.294321 0.043 Uiso 1 1 calc R U . . .
C018 C 0.5314(3) 0.41144(10) 0.9561(2) 0.0268(8) Uani 1 1 d . . . . .
H018 H 0.610165 0.396227 0.947698 0.032 Uiso 1 1 calc R U . . .
C019 C 0.9596(3) 0.21847(11) 0.6214(2) 0.0296(8) Uani 1 1 d . . . . .
H019 H 0.905137 0.220510 0.562086 0.036 Uiso 1 1 calc R U . . .
C01A C 0.4076(3) 0.44786(11) 0.3858(2) 0.0313(8) Uani 1 1 d . . . . .
H01A H 0.398564 0.477658 0.376240 0.038 Uiso 1 1 calc R U . . .
C01B C 1.0565(3) 0.18760(11) 0.6340(2) 0.0309(8) Uani 1 1 d . . . . .
H01B H 1.068260 0.168529 0.583584 0.037 Uiso 1 1 calc R U . . .
C01C C 0.3343(3) 0.42020(12) 0.3254(2) 0.0348(9) Uani 1 1 d . . . . .
H01C H 0.273646 0.431092 0.274870 0.042 Uiso 1 1 calc R U . . .
C01D C 0.9470(3) 0.38439(12) 0.8556(2) 0.0367(9) Uani 1 1 d . . . . .
H01D H 0.998375 0.409528 0.853110 0.044 Uiso 1 1 calc R U . . .
C01E C 0.4204(3) 0.28022(10) 0.8443(2) 0.0306(8) Uani 1 1 d . . . . .
H01E H 0.394594 0.266176 0.783037 0.046 Uiso 1 1 calc R U . . .
H01F H 0.373349 0.267019 0.893394 0.046 Uiso 1 1 calc R U . . .
H01G H 0.516540 0.277256 0.861706 0.046 Uiso 1 1 calc R U . . .
C01F C 0.5359(3) 0.20232(10) 0.6911(2) 0.0338(9) Uani 1 1 d . . . . .
H01H H 0.557130 0.205098 0.760257 0.051 Uiso 1 1 calc R U . . .
H01I H 0.530577 0.172143 0.673904 0.051 Uiso 1 1 calc R U . . .
H01J H 0.450304 0.216023 0.670975 0.051 Uiso 1 1 calc R U . . .
C01G C 0.1688(3) 0.42031(11) 0.5473(2) 0.0319(8) Uani 1 1 d . . . . .
H01K H 0.109181 0.404037 0.504756 0.038 Uiso 1 1 calc R U . . .
C01H C 0.9000(3) 0.37266(13) 0.9386(3) 0.0449(11) Uani 1 1 d . . . . .
H01L H 0.920507 0.389526 0.994137 0.054 Uiso 1 1 calc R U . . .
C01I C 0.1655(3) 0.46366(11) 0.5415(2) 0.0301(8) Uani 1 1 d . . . . .
H01M H 0.104889 0.477093 0.494393 0.036 Uiso 1 1 calc R U . . .
C01J C 0.2367(3) 0.33250(11) 0.8092(2) 0.0357(9) Uani 1 1 d . . . . .
H01N H 0.216017 0.362871 0.802933 0.054 Uiso 1 1 calc R U . . .
H01O H 0.188653 0.320127 0.858796 0.054 Uiso 1 1 calc R U . . .
H01P H 0.209523 0.318207 0.748438 0.054 Uiso 1 1 calc R U . . .
C01K C 0.3236(3) 0.44218(11) 0.8914(2) 0.0324(9) Uani 1 1 d . . . . .
H01Q H 0.259970 0.448465 0.838450 0.039 Uiso 1 1 calc R U . . .
C01L C 0.6147(3) 0.21992(11) 0.5340(2) 0.0340(9) Uani 1 1 d . . . . .
H01R H 0.527832 0.232627 0.512933 0.051 Uiso 1 1 calc R U . . .
H01S H 0.613945 0.189913 0.515395 0.051 Uiso 1 1 calc R U . . .
H01T H 0.683784 0.234970 0.504279 0.051 Uiso 1 1 calc R U . . .
C01M C 0.2491(3) 0.48801(11) 0.6030(2) 0.0299(8) Uani 1 1 d . . . . .
H01U H 0.244397 0.518139 0.599957 0.036 Uiso 1 1 calc R U . . .
C01N C 0.8230(3) 0.33648(13) 0.9426(2) 0.0386(10) Uani 1 1 d . . . . .
H01V H 0.790777 0.328680 1.000591 0.046 Uiso 1 1 calc R U . . .
C01O C 0.5088(3) 0.42480(11) 1.0461(2) 0.0342(9) Uani 1 1 d . . . . .
H01W H 0.572489 0.418943 1.099403 0.041 Uiso 1 1 calc R U . . .
C01P C 0.3949(4) 0.44643(11) 1.0584(2) 0.0413(10) Uani 1 1 d . . . . .
H01X H 0.380206 0.455693 1.120239 0.050 Uiso 1 1 calc R U . . .
C01Q C 0.3013(4) 0.45491(12) 0.9820(2) 0.0420(10) Uani 1 1 d . . . . .
H01Y H 0.221673 0.469451 0.991372 0.050 Uiso 1 1 calc R U . . .
Br1 Br 0.32987(5) 0.28509(2) 0.56834(4) 0.0305(2) Uani 0.257(2) 1 d . . P A 2
Cl8 Cl 0.32987(5) 0.28509(2) 0.56834(4) 0.0305(2) Uani 0.743(2) 1 d . . P A 1

loop_
_atom_site_aniso_label
_atom_site_aniso_U_11
_atom_site_aniso_U_22
_atom_site_aniso_U_33
_atom_site_aniso_U_23
_atom_site_aniso_U_13
_atom_site_aniso_U_12
Co01 0.0182(2) 0.0188(2) 0.0215(2) 0.0000(2) 0.00124(18) 0.00031(19)
P003 0.0181(4) 0.0201(5) 0.0173(4) -0.0005(4) -0.0003(3) 0.0028(4)
P04 0.0177(4) 0.0184(5) 0.0187(4) 0.0010(4) 0.0007(3) 0.0004(3)
P005 0.0177(4) 0.0200(5) 0.0211(4) -0.0019(4) 0.0027(4) 0.0015(3)
P006 0.0354(5) 0.0265(6) 0.0362(6) -0.0066(5) 0.0003(5) -0.0019(4)
F007 0.0462(12) 0.0260(12) 0.0619(13) -0.0107(11) -0.0097(10) 0.0058(9)
F008 0.0551(13) 0.0433(14) 0.0396(11) -0.0056(10) -0.0100(10) 0.0024(10)
F009 0.0820(16) 0.0453(15) 0.0441(12) 0.0008(11) -0.0221(12) -0.0058(12)
F00A 0.0775(15) 0.0292(13) 0.0503(13) -0.0019(11) 0.0008(11) -0.0110(11)
F00B 0.0357(12) 0.0514(15) 0.0783(16) -0.0159(12) 0.0145(12) 0.0018(10)
F00C 0.0454(13) 0.0870(19) 0.0661(15) -0.0429(14) 0.0216(12) -0.0209(12)
N00D 0.0179(13) 0.0206(16) 0.0220(14) -0.0005(12) 0.0017(11) 0.0021(11)
N00E 0.0193(13) 0.0187(15) 0.0212(14) 0.0034(12) 0.0051(11) 0.0004(11)
C00F 0.0174(16) 0.0181(18) 0.0159(15) -0.0056(14) -0.0015(13) -0.0041(13)
C00G 0.0242(17) 0.023(2) 0.0198(17) 0.0023(15) 0.0039(15) 0.0014(15)
C00H 0.0175(16) 0.026(2) 0.0213(17) -0.0051(15) -0.0040(14) 0.0096(14)
C00I 0.0174(16) 0.024(2) 0.0227(17) -0.0001(15) 0.0067(14) 0.0038(14)
C00J 0.0246(17) 0.0214(19) 0.0194(17) 0.0009(15) 0.0014(14) -0.0018(14)
C00K 0.0199(16) 0.0226(19) 0.0230(17) -0.0044(16) 0.0018(14) -0.0005(14)
C00L 0.0183(16) 0.0207(18) 0.0131(16) -0.0024(14) -0.0005(13) -0.0053(14)
C00M 0.0184(16) 0.0153(18) 0.0211(17) 0.0036(14) -0.0004(14) 0.0019(13)
C00N 0.0221(17) 0.025(2) 0.0277(18) -0.0014(16) -0.0059(15) 0.0082(15)
C00O 0.0251(18) 0.026(2) 0.0243(18) 0.0010(16) -0.0011(15) 0.0012(15)
C00P 0.0209(17) 0.0223(19) 0.0334(19) -0.0017(16) 0.0020(15) 0.0006(15)
C00Q 0.0203(17) 0.032(2) 0.0272(19) -0.0072(17) 0.0089(16) -0.0019(15)
C00R 0.0260(17) 0.030(2) 0.0202(17) 0.0028(16) 0.0078(15) -0.0002(15)
C00S 0.0261(18) 0.028(2) 0.0171(17) -0.0033(15) 0.0038(15) -0.0089(15)
C00T 0.0203(17) 0.0194(19) 0.0234(18) -0.0039(15) -0.0009(15) -0.0015(14)
C00U 0.0204(17) 0.0230(19) 0.0287(19) 0.0027(16) 0.0023(15) -0.0039(14)
C00V 0.0225(18) 0.023(2) 0.0284(19) -0.0001(16) -0.0007(15) -0.0003(14)
C00W 0.0242(17) 0.022(2) 0.0287(18) -0.0007(16) 0.0043(15) 0.0002(14)
C00X 0.0212(17) 0.048(2) 0.0211(18) -0.0023(18) -0.0024(15) 0.0077(16)
C00Y 0.0239(17) 0.0193(19) 0.0223(17) -0.0007(15) 0.0042(15) 0.0003(14)
C00Z 0.0266(18) 0.026(2) 0.0222(17) -0.0009(16) 0.0033(15) 0.0006(15)
C010 0.0173(16) 0.0186(18) 0.0258(17) 0.0023(15) 0.0038(14) 0.0037(13)
C011 0.0241(17) 0.0227(19) 0.0216(17) -0.0035(15) 0.0034(15) 0.0022(15)
C012 0.0140(15) 0.027(2) 0.0178(16) 0.0017(15) 0.0021(13) 0.0015(14)
C013 0.0175(16) 0.0179(18) 0.0197(17) 0.0014(15) -0.0011(14) 0.0033(13)
C014 0.0293(18) 0.028(2) 0.0292(18) -0.0010(17) 0.0012(16) -0.0015(15)
C015 0.0294(19) 0.029(2) 0.0333(19) 0.0048(18) -0.0046(16) 0.0069(16)
C016 0.0268(18) 0.022(2) 0.049(2) 0.0089(19) 0.0002(17) 0.0106(15)
C017 0.035(2) 0.041(3) 0.0273(19) -0.0032(18) -0.0064(16) 0.0003(17)
C018 0.0241(18) 0.031(2) 0.0257(18) -0.0017(16) 0.0022(15) 0.0037(15)
C019 0.0277(18) 0.036(2) 0.0255(18) 0.0001(17) 0.0035(15) 0.0066(16)
C01A 0.033(2) 0.027(2) 0.033(2) 0.0100(17) 0.0035(17) 0.0046(16)
C01B 0.0327(19) 0.026(2) 0.035(2) -0.0042(17) 0.0091(17) 0.0086(16)
C01C 0.0282(19) 0.049(3) 0.0247(19) 0.0098(19) -0.0057(16) 0.0067(18)
C01D 0.031(2) 0.035(2) 0.041(2) -0.0122(19) -0.0105(18) 0.0098(16)
C01E 0.0354(19) 0.030(2) 0.0291(19) 0.0056(17) 0.0145(16) 0.0030(16)
C01F 0.041(2) 0.020(2) 0.041(2) 0.0023(17) 0.0111(18) -0.0020(16)
C01G 0.0228(18) 0.035(2) 0.035(2) -0.0007(18) -0.0063(16) -0.0021(16)
C01H 0.036(2) 0.057(3) 0.037(2) -0.025(2) -0.0142(19) 0.027(2)
C01I 0.0287(19) 0.033(2) 0.0287(19) 0.0063(18) 0.0017(16) 0.0113(16)
C01J 0.0266(18) 0.034(2) 0.049(2) 0.0074(19) 0.0143(17) -0.0001(16)
C01K 0.036(2) 0.034(2) 0.027(2) 0.0051(17) 0.0027(17) 0.0123(17)
C01L 0.0323(19) 0.040(2) 0.0306(19) -0.0100(17) 0.0046(16) -0.0075(17)
C01M 0.036(2) 0.021(2) 0.0338(19) 0.0022(17) 0.0104(17) 0.0068(16)
C01N 0.029(2) 0.063(3) 0.0229(19) -0.007(2) 0.0003(17) 0.019(2)
C01O 0.043(2) 0.034(2) 0.0238(19) -0.0023(17) -0.0031(17) -0.0014(18)
C01P 0.063(3) 0.040(2) 0.0224(19) -0.0026(18) 0.011(2) 0.013(2)
C01Q 0.052(2) 0.045(3) 0.033(2) 0.0014(19) 0.020(2) 0.0212(19)
Br1 0.0205(4) 0.0316(4) 0.0382(4) 0.0019(3) -0.0021(3) -0.0006(3)
Cl8 0.0205(4) 0.0316(4) 0.0382(4) 0.0019(3) -0.0021(3) -0.0006(3)

loop_
_atom_type_symbol
_atom_type_description
_atom_type_scat_dispersion_real
_atom_type_scat_dispersion_imag
_atom_type_scat_source
C C 0.0033 0.0016 'International Tables Vol C Tables 4.2.6.8 and 6.1.1.4'
H H 0.0000 0.0000 'International Tables Vol C Tables 4.2.6.8 and 6.1.1.4'
Br Br -0.2901 2.4595 'International Tables Vol C Tables 4.2.6.8 and 6.1.1.4'
Cl Cl 0.1484 0.1585 'International Tables Vol C Tables 4.2.6.8 and 6.1.1.4'
Co Co 0.3494 0.9721 'International Tables Vol C Tables 4.2.6.8 and 6.1.1.4'
F F 0.0171 0.0103 'International Tables Vol C Tables 4.2.6.8 and 6.1.1.4'
N N 0.0061 0.0033 'International Tables Vol C Tables 4.2.6.8 and 6.1.1.4'
P P 0.1023 0.0942 'International Tables Vol C Tables 4.2.6.8 and 6.1.1.4'

loop_
_geom_angle_atom_site_label_1
_geom_angle_atom_site_label_2
_geom_angle_atom_site_label_3
_geom_angle
_geom_angle_site_symmetry_1
_geom_angle_site_symmetry_3
_geom_angle_publ_flag
N00D Co01 P04 99.81(7) . . ?
N00D Co01 Br1 110.26(7) . . ?
N00D Co01 Cl8 110.26(7) . . ?
N00E Co01 P04 98.46(7) . . ?
N00E Co01 N00D 126.46(9) . . ?
N00E Co01 Br1 110.78(7) . . ?
N00E Co01 Cl8 110.78(7) . . ?
Br1 Co01 P04 108.28(3) . . ?
Cl8 Co01 P04 108.28(3) . . ?
N00D P003 C00F 115.58(12) . . ?
N00D P003 C00H 109.68(13) . . ?
N00D P003 C010 112.25(14) . . ?
C00H P003 C00F 107.05(14) . . ?
C00H P003 C010 106.94(13) . . ?
C010 P003 C00F 104.84(13) . . ?
C00L P04 Co01 112.83(10) . . ?
C00L P04 C00M 102.10(13) . . ?
C00M P04 Co01 112.68(10) . . ?
C012 P04 Co01 117.43(10) . . ?
C012 P04 C00L 104.82(12) . . ?
C012 P04 C00M 105.53(14) . . ?
N00E P005 C00I 116.43(13) . . ?
N00E P005 C00Y 110.55(13) . . ?
N00E P005 C013 113.09(13) . . ?
C00I P005 C013 101.96(13) . . ?
C00Y P005 C00I 106.75(14) . . ?
C00Y P005 C013 107.35(13) . . ?
F007 P006 F00A 179.64(12) . . ?
F008 P006 F007 90.49(11) . . ?
F008 P006 F009 179.28(13) . . ?
F008 P006 F00A 89.37(11) . . ?
F009 P006 F007 89.21(11) . . ?
F009 P006 F00A 90.94(11) . . ?
F00B P006 F007 90.82(11) . . ?
F00B P006 F008 89.98(11) . . ?
F00B P006 F009 89.37(12) . . ?
F00B P006 F00A 89.51(11) . . ?
F00B P006 F00C 178.88(13) . . ?
F00C P006 F007 90.26(12) . . ?
F00C P006 F008 90.32(11) . . ?
F00C P006 F009 90.33(12) . . ?
F00C P006 F00A 89.41(12) . . ?
P003 N00D Co01 115.28(14) . . ?
C00W N00D Co01 122.49(17) . . ?
C00W N00D P003 118.76(18) . . ?
P005 N00E Co01 123.62(13) . . ?
C00R N00E Co01 117.22(18) . . ?
C00R N00E P005 116.85(18) . . ?
C00K C00F P003 118.5(2) . . ?
C00K C00F C00L 118.1(3) . . ?
C00L C00F P003 123.4(2) . . ?
C00M C00G H00G 119.2 . . ?
C00U C00G H00G 119.2 . . ?
C00U C00G C00M 121.6(3) . . ?
C00N C00H P003 121.9(2) . . ?
C00N C00H C00X 119.4(3) . . ?
C00X C00H P003 118.4(2) . . ?
C00P C00I P005 120.8(2) . . ?
C00Z C00I P005 119.3(2) . . ?
C00Z C00I C00P 119.8(3) . . ?
C010 C00J H00J 119.7 . . ?
C015 C00J H00J 119.7 . . ?
C015 C00J C010 120.6(3) . . ?
C00F C00K H00K 119.3 . . ?
C00Q C00K C00F 121.3(3) . . ?
C00Q C00K H00K 119.3 . . ?
C00F C00L P04 121.3(2) . . ?
C00T C00L P04 119.4(2) . . ?
C00T C00L C00F 119.1(3) . . ?
C00G C00M P04 120.0(2) . . ?
C00G C00M C013 118.9(3) . . ?
C013 C00M P04 121.1(2) . . ?
C00H C00N H00N 119.7 . . ?
C01D C00N C00H 120.5(3) . . ?
C01D C00N H00N 119.7 . . ?
C012 C00O H00O 119.9 . . ?
C01A C00O H00O 119.9 . . ?
C01A C00O C012 120.2(3) . . ?
C00I C00P H00P 120.7 . . ?
C01G C00P C00I 118.6(3) . . ?
C01G C00P H00P 120.7 . . ?
C00K C00Q H00Q 119.6 . . ?
C00K C00Q C00S 120.7(3) . . ?
C00S C00Q H00Q 119.6 . . ?
N00E C00R H00R 108.2 . . ?
N00E C00R C01E 109.2(2) . . ?
N00E C00R C01J 112.1(2) . . ?
C01E C00R H00R 108.2 . . ?
C01E C00R C01J 110.8(3) . . ?
C01J C00R H00R 108.2 . . ?
C00Q C00S H00S 120.4 . . ?
C00Q C00S C00T 119.1(3) . . ?
C00T C00S H00S 120.4 . . ?
C00L C00T H00T 119.3 . . ?
C00S C00T C00L 121.3(3) . . ?
C00S C00T H00T 119.3 . . ?
C00G C00U H00U 120.0 . . ?
C00G C00U C00V 120.0(3) . . ?
C00V C00U H00U 120.0 . . ?
C00U C00V H00V 120.2 . . ?
C00U C00V C011 119.6(3) . . ?
C011 C00V H00V 120.2 . . ?
N00D C00W H00W 107.3 . . ?
N00D C00W C01F 112.2(2) . . ?
N00D C00W C01L 111.1(3) . . ?
C01F C00W H00W 107.3 . . ?
C01F C00W C01L 111.4(3) . . ?
C01L C00W H00W 107.3 . . ?
C00H C00X H00X 120.1 . . ?
C01N C00X C00H 119.8(3) . . ?
C01N C00X H00X 120.1 . . ?
C018 C00Y P005 118.9(2) . . ?
C01K C00Y P005 121.5(2) . . ?
C01K C00Y C018 119.4(3) . . ?
C00I C00Z H00Z 119.9 . . ?
C01M C00Z C00I 120.2(3) . . ?
C01M C00Z H00Z 119.9 . . ?
C00J C010 P003 120.9(2) . . ?
C00J C010 C019 118.2(3) . . ?
C019 C010 P003 121.0(2) . . ?
C00V C011 H011 119.2 . . ?
C00V C011 C013 121.6(3) . . ?
C013 C011 H011 119.2 . . ?
C00O C012 P04 123.5(2) . . ?
C014 C012 P04 117.5(2) . . ?
C014 C012 C00O 118.9(3) . . ?
C00M C013 P005 123.6(2) . . ?
C011 C013 P005 117.7(2) . . ?
C011 C013 C00M 118.3(3) . . ?
C012 C014 H014 119.5 . . ?
C012 C014 C017 120.9(3) . . ?
C017 C014 H014 119.5 . . ?
C00J C015 H015 119.7 . . ?
C00J C015 C016 120.7(3) . . ?
C016 C015 H015 119.7 . . ?
C015 C016 H016 120.3 . . ?
C01B C016 C015 119.4(3) . . ?
C01B C016 H016 120.3 . . ?
C014 C017 H017 120.4 . . ?
C01C C017 C014 119.2(3) . . ?
C01C C017 H017 120.4 . . ?
C00Y C018 H018 120.0 . . ?
C01O C018 C00Y 120.0(3) . . ?
C01O C018 H018 120.0 . . ?
C010 C019 H019 119.5 . . ?
C01B C019 C010 121.0(3) . . ?
C01B C019 H019 119.5 . . ?
C00O C01A H01A 120.1 . . ?
C01C C01A C00O 119.9(3) . . ?
C01C C01A H01A 120.1 . . ?
C016 C01B C019 120.2(3) . . ?
C016 C01B H01B 119.9 . . ?
C019 C01B H01B 119.9 . . ?
C017 C01C H01C 119.6 . . ?
C01A C01C C017 120.9(3) . . ?
C01A C01C H01C 119.6 . . ?
C00N C01D H01D 120.2 . . ?
C01H C01D C00N 119.5(3) . . ?
C01H C01D H01D 120.2 . . ?
C00R C01E H01E 109.5 . . ?
C00R C01E H01F 109.5 . . ?
C00R C01E H01G 109.5 . . ?
H01E C01E H01F 109.5 . . ?
H01E C01E H01G 109.5 . . ?
H01F C01E H01G 109.5 . . ?
C00W C01F H01H 109.5 . . ?
C00W C01F H01I 109.5 . . ?
C00W C01F H01J 109.5 . . ?
H01H C01F H01I 109.5 . . ?
H01H C01F H01J 109.5 . . ?
H01I C01F H01J 109.5 . . ?
C00P C01G H01K 119.4 . . ?
C01I C01G C00P 121.2(3) . . ?
C01I C01G H01K 119.4 . . ?
C01D C01H H01L 119.6 . . ?
C01D C01H C01N 120.7(3) . . ?
C01N C01H H01L 119.6 . . ?
C01G C01I H01M 119.7 . . ?
C01G C01I C01M 120.6(3) . . ?
C01M C01I H01M 119.7 . . ?
C00R C01J H01N 109.5 . . ?
C00R C01J H01O 109.5 . . ?
C00R C01J H01P 109.5 . . ?
H01N C01J H01O 109.5 . . ?
H01N C01J H01P 109.5 . . ?
H01O C01J H01P 109.5 . . ?
C00Y C01K H01Q 120.0 . . ?
C01Q C01K C00Y 120.0(3) . . ?
C01Q C01K H01Q 120.0 . . ?
C00W C01L H01R 109.5 . . ?
C00W C01L H01S 109.5 . . ?
C00W C01L H01T 109.5 . . ?
H01R C01L H01S 109.5 . . ?
H01R C01L H01T 109.5 . . ?
H01S C01L H01T 109.5 . . ?
C00Z C01M H01U 120.3 . . ?
C01I C01M C00Z 119.5(3) . . ?
C01I C01M H01U 120.3 . . ?
C00X C01N C01H 120.0(3) . . ?
C00X C01N H01V 120.0 . . ?
C01H C01N H01V 120.0 . . ?
C018 C01O H01W 120.0 . . ?
C01P C01O C018 120.0(3) . . ?
C01P C01O H01W 120.0 . . ?
C01O C01P H01X 119.7 . . ?
C01O C01P C01Q 120.7(3) . . ?
C01Q C01P H01X 119.7 . . ?
C01K C01Q H01Y 120.1 . . ?
C01P C01Q C01K 119.8(3) . . ?
C01P C01Q H01Y 120.1 . . ?

loop_
_geom_bond_atom_site_label_1
_geom_bond_atom_site_label_2
_geom_bond_distance
_geom_bond_site_symmetry_2
_geom_bond_publ_flag
Co01 P04 2.3600(9) . ?
Co01 N00D 2.018(2) . ?
Co01 N00E 1.973(2) . ?
Co01 Br1 2.3352(7) . ?
Co01 Cl8 2.3352(7) . ?
P003 N00D 1.610(2) . ?
P003 C00F 1.831(3) . ?
P003 C00H 1.797(3) . ?
P003 C010 1.817(3) . ?
P04 C00L 1.834(3) . ?
P04 C00M 1.840(3) . ?
P04 C012 1.818(3) . ?
P005 N00E 1.619(2) . ?
P005 C00I 1.814(3) . ?
P005 C00Y 1.805(3) . ?
P005 C013 1.820(3) . ?
P006 F007 1.595(2) . ?
P006 F008 1.588(2) . ?
P006 F009 1.593(2) . ?
P006 F00A 1.604(2) . ?
P006 F00B 1.583(2) . ?
P006 F00C 1.584(2) . ?
N00D C00W 1.488(4) . ?
N00E C00R 1.504(3) . ?
C00F C00K 1.397(4) . ?
C00F C00L 1.412(4) . ?
C00G H00G 0.9500 . ?
C00G C00M 1.396(4) . ?
C00G C00U 1.372(4) . ?
C00H C00N 1.386(4) . ?
C00H C00X 1.392(4) . ?
C00I C00P 1.395(4) . ?
C00I C00Z 1.394(4) . ?
C00J H00J 0.9500 . ?
C00J C010 1.379(4) . ?
C00J C015 1.379(4) . ?
C00K H00K 0.9500 . ?
C00K C00Q 1.373(4) . ?
C00L C00T 1.393(4) . ?
C00M C013 1.414(4) . ?
C00N H00N 0.9500 . ?
C00N C01D 1.380(4) . ?
C00O H00O 0.9500 . ?
C00O C012 1.392(4) . ?
C00O C01A 1.384(4) . ?
C00P H00P 0.9500 . ?
C00P C01G 1.387(4) . ?
C00Q H00Q 0.9500 . ?
C00Q C00S 1.375(4) . ?
C00R H00R 1.0000 . ?
C00R C01E 1.510(4) . ?
C00R C01J 1.514(4) . ?
C00S H00S 0.9500 . ?
C00S C00T 1.386(4) . ?
C00T H00T 0.9500 . ?
C00U H00U 0.9500 . ?
C00U C00V 1.380(4) . ?
C00V H00V 0.9500 . ?
C00V C011 1.385(4) . ?
C00W H00W 1.0000 . ?
C00W C01F 1.511(4) . ?
C00W C01L 1.525(4) . ?
C00X H00X 0.9500 . ?
C00X C01N 1.375(4) . ?
C00Y C018 1.389(4) . ?
C00Y C01K 1.388(4) . ?
C00Z H00Z 0.9500 . ?
C00Z C01M 1.386(4) . ?
C010 C019 1.402(4) . ?
C011 H011 0.9500 . ?
C011 C013 1.397(4) . ?
C012 C014 1.385(4) . ?
C014 H014 0.9500 . ?
C014 C017 1.385(4) . ?
C015 H015 0.9500 . ?
C015 C016 1.385(4) . ?
C016 H016 0.9500 . ?
C016 C01B 1.370(4) . ?
C017 H017 0.9500 . ?
C017 C01C 1.375(5) . ?
C018 H018 0.9500 . ?
C018 C01O 1.385(4) . ?
C019 H019 0.9500 . ?
C019 C01B 1.378(4) . ?
C01A H01A 0.9500 . ?
C01A C01C 1.374(4) . ?
C01B H01B 0.9500 . ?
C01C H01C 0.9500 . ?
C01D H01D 0.9500 . ?
C01D C01H 1.368(5) . ?
C01E H01E 0.9800 . ?
C01E H01F 0.9800 . ?
C01E H01G 0.9800 . ?
C01F H01H 0.9800 . ?
C01F H01I 0.9800 . ?
C01F H01J 0.9800 . ?
C01G H01K 0.9500 . ?
C01G C01I 1.366(4) . ?
C01H H01L 0.9500 . ?
C01H C01N 1.385(5) . ?
C01I H01M 0.9500 . ?
C01I C01M 1.374(4) . ?
C01J H01N 0.9800 . ?
C01J H01O 0.9800 . ?
C01J H01P 0.9800 . ?
C01K H01Q 0.9500 . ?
C01K C01Q 1.385(4) . ?
C01L H01R 0.9800 . ?
C01L H01S 0.9800 . ?
C01L H01T 0.9800 . ?
C01M H01U 0.9500 . ?
C01N H01V 0.9500 . ?
C01O H01W 0.9500 . ?
C01O C01P 1.368(4) . ?
C01P H01X 0.9500 . ?
C01P C01Q 1.377(4) . ?
C01Q H01Y 0.9500 . ?

loop_
_geom_torsion_atom_site_label_1
_geom_torsion_atom_site_label_2
_geom_torsion_atom_site_label_3
_geom_torsion_atom_site_label_4
_geom_torsion
_geom_torsion_site_symmetry_1
_geom_torsion_site_symmetry_2
_geom_torsion_site_symmetry_3
_geom_torsion_site_symmetry_4
_geom_torsion_publ_flag
Co01 P04 C00L C00F -34.7(3) . . . . ?
Co01 P04 C00L C00T 148.7(2) . . . . ?
Co01 P04 C00M C00G 148.3(2) . . . . ?
Co01 P04 C00M C013 -28.7(2) . . . . ?
Co01 P04 C012 C00O 130.6(2) . . . . ?
Co01 P04 C012 C014 -46.0(2) . . . . ?
Co01 N00D C00W C01F -55.5(3) . . . . ?
Co01 N00D C00W C01L 70.0(3) . . . . ?
Co01 N00E C00R C01E 29.5(3) . . . . ?
Co01 N00E C00R C01J -93.8(3) . . . . ?
P003 N00D C00W C01F 146.5(2) . . . . ?
P003 N00D C00W C01L -88.0(3) . . . . ?
P003 C00F C00K C00Q 173.6(2) . . . . ?
P003 C00F C00L P04 11.3(3) . . . . ?
P003 C00F C00L C00T -172.2(2) . . . . ?
P003 C00H C00N C01D -175.3(2) . . . . ?
P003 C00H C00X C01N 174.5(2) . . . . ?
P003 C010 C019 C01B 179.6(2) . . . . ?
P04 C00L C00T C00S 173.9(2) . . . . ?
P04 C00M C013 P005 -10.7(3) . . . . ?
P04 C00M C013 C011 176.7(2) . . . . ?
P04 C012 C014 C017 177.0(2) . . . . ?
P005 N00E C00R C01E -167.1(2) . . . . ?
P005 N00E C00R C01J 69.6(3) . . . . ?
P005 C00I C00P C01G -178.4(2) . . . . ?
P005 C00I C00Z C01M 179.4(2) . . . . ?
P005 C00Y C018 C01O -175.4(3) . . . . ?
P005 C00Y C01K C01Q 174.4(3) . . . . ?
N00D P003 C00F C00K -135.0(2) . . . . ?
N00D P003 C00F C00L 43.2(3) . . . . ?
N00D P003 C00H C00N -145.6(2) . . . . ?
N00D P003 C00H C00X 40.2(3) . . . . ?
N00D P003 C010 C00J -109.0(2) . . . . ?
N00D P003 C010 C019 70.6(3) . . . . ?
N00E P005 C00I C00P -1.3(3) . . . . ?
N00E P005 C00I C00Z -179.1(2) . . . . ?
N00E P005 C00Y C018 62.2(3) . . . . ?
N00E P005 C00Y C01K -112.5(3) . . . . ?
N00E P005 C013 C00M 54.7(3) . . . . ?
N00E P005 C013 C011 -132.6(2) . . . . ?
C00F P003 N00D Co01 -63.52(17) . . . . ?
C00F P003 N00D C00W 96.0(2) . . . . ?
C00F P003 C00H C00N -19.5(3) . . . . ?
C00F P003 C00H C00X 166.3(2) . . . . ?
C00F P003 C010 C00J 124.8(2) . . . . ?
C00F P003 C010 C019 -55.6(3) . . . . ?
C00F C00K C00Q C00S -0.2(5) . . . . ?
C00F C00L C00T C00S -2.7(4) . . . . ?
C00G C00M C013 P005 172.3(2) . . . . ?
C00G C00M C013 C011 -0.4(4) . . . . ?
C00G C00U C00V C011 -1.3(4) . . . . ?
C00H P003 N00D Co01 57.57(17) . . . . ?
C00H P003 N00D C00W -142.9(2) . . . . ?
C00H P003 C00F C00K 102.5(2) . . . . ?
C00H P003 C00F C00L -79.3(3) . . . . ?
C00H P003 C010 C00J 11.3(3) . . . . ?
C00H P003 C010 C019 -169.1(2) . . . . ?
C00H C00N C01D C01H 1.6(5) . . . . ?
C00H C00X C01N C01H 0.3(5) . . . . ?
C00I P005 N00E Co01 67.74(18) . . . . ?
C00I P005 N00E C00R -94.5(2) . . . . ?
C00I P005 C00Y C018 -170.2(2) . . . . ?
C00I P005 C00Y C01K 15.0(3) . . . . ?
C00I P005 C013 C00M -71.1(3) . . . . ?
C00I P005 C013 C011 101.6(2) . . . . ?
C00I C00P C01G C01I 0.3(4) . . . . ?
C00I C00Z C01M C01I -2.3(4) . . . . ?
C00J C010 C019 C01B -0.8(5) . . . . ?
C00J C015 C016 C01B -0.2(5) . . . . ?
C00K C00F C00L P04 -170.5(2) . . . . ?
C00K C00F C00L C00T 6.0(4) . . . . ?
C00K C00Q C00S C00T 3.6(5) . . . . ?
C00L P04 C00M C00G 27.0(3) . . . . ?
C00L P04 C00M C013 -150.0(2) . . . . ?
C00L P04 C012 C00O -103.2(3) . . . . ?
C00L P04 C012 C014 80.1(2) . . . . ?
C00L C00F C00K C00Q -4.7(4) . . . . ?
C00M P04 C00L C00F 86.5(3) . . . . ?
C00M P04 C00L C00T -90.1(2) . . . . ?
C00M P04 C012 C00O 4.1(3) . . . . ?
C00M P04 C012 C014 -172.5(2) . . . . ?
C00M C00G C00U C00V -0.1(5) . . . . ?
C00N C00H C00X C01N 0.2(4) . . . . ?
C00N C01D C01H C01N -1.1(5) . . . . ?
C00O C012 C014 C017 0.2(4) . . . . ?
C00O C01A C01C C017 -1.0(5) . . . . ?
C00P C00I C00Z C01M 1.6(4) . . . . ?
C00P C01G C01I C01M -1.0(5) . . . . ?
C00Q C00S C00T C00L -2.2(4) . . . . ?
C00U C00G C00M P04 -176.1(2) . . . . ?
C00U C00G C00M C013 0.9(4) . . . . ?
C00U C00V C011 C013 1.9(5) . . . . ?
C00V C011 C013 P005 -174.1(2) . . . . ?
C00V C011 C013 C00M -1.0(4) . . . . ?
C00X C00H C00N C01D -1.1(4) . . . . ?
C00Y P005 N00E Co01 -170.26(14) . . . . ?
C00Y P005 N00E C00R 27.5(2) . . . . ?
C00Y P005 C00I C00P -125.2(2) . . . . ?
C00Y P005 C00I C00Z 56.9(3) . . . . ?
C00Y P005 C013 C00M 176.9(2) . . . . ?
C00Y P005 C013 C011 -10.4(3) . . . . ?
C00Y C018 C01O C01P 0.5(5) . . . . ?
C00Y C01K C01Q C01P 1.2(5) . . . . ?
C00Z C00I C00P C01G -0.5(4) . . . . ?
C010 P003 N00D Co01 176.30(13) . . . . ?
C010 P003 N00D C00W -24.2(2) . . . . ?
C010 P003 C00F C00K -10.9(3) . . . . ?
C010 P003 C00F C00L 167.3(2) . . . . ?
C010 P003 C00H C00N 92.5(3) . . . . ?
C010 P003 C00H C00X -81.7(2) . . . . ?
C010 C00J C015 C016 -0.7(5) . . . . ?
C010 C019 C01B C016 -0.1(5) . . . . ?
C012 P04 C00L C00F -163.6(2) . . . . ?
C012 P04 C00L C00T 19.8(3) . . . . ?
C012 P04 C00M C00G -82.3(2) . . . . ?
C012 P04 C00M C013 100.7(2) . . . . ?
C012 C00O C01A C01C 0.1(4) . . . . ?
C012 C014 C017 C01C -1.1(5) . . . . ?
C013 P005 N00E Co01 -49.86(18) . . . . ?
C013 P005 N00E C00R 147.92(19) . . . . ?
C013 P005 C00I C00P 122.3(2) . . . . ?
C013 P005 C00I C00Z -55.5(3) . . . . ?
C013 P005 C00Y C018 -61.5(3) . . . . ?
C013 P005 C00Y C01K 123.8(3) . . . . ?
C014 C017 C01C C01A 1.5(5) . . . . ?
C015 C00J C010 P003 -179.2(2) . . . . ?
C015 C00J C010 C019 1.2(4) . . . . ?
C015 C016 C01B C019 0.6(5) . . . . ?
C018 C00Y C01K C01Q -0.3(5) . . . . ?
C018 C01O C01P C01Q 0.4(6) . . . . ?
C01A C00O C012 P04 -176.3(2) . . . . ?
C01A C00O C012 C014 0.2(4) . . . . ?
C01D C01H C01N C00X 0.2(5) . . . . ?
C01G C01I C01M C00Z 2.0(5) . . . . ?
C01K C00Y C018 C01O -0.6(5) . . . . ?
C01O C01P C01Q C01K -1.3(6) . . . . ?
